data_5000105
_chemical_formula_sum 'C12 H22 O11'
_space_group_IT_number 4
_symmetry_cell_setting monoclinic
_symmetry_space_group_name_Hall 'P 2yb'
_symmetry_space_group_name_H-M 'P 1 21 1'
_cell_angle_alpha 90
_cell_angle_beta 102.982(3)
_cell_angle_gamma 90
_cell_formula_units_Z 2
_cell_length_a 7.7235(5)
_cell_length_b 8.6786(7)
_cell_length_c 10.824(1)
_cod_original_sg_symbol_H-M 'P 21'
_cod_database_code 5000105

loop_
_symmetry_equiv_pos_site_id
_symmetry_equiv_pos_as_xyz
1 x,y,z
2 -x,1/2+y,-z

loop_
_atom_site_label
_atom_site_type_symbol
_atom_site_fract_x
_atom_site_fract_y
_atom_site_fract_z
C1 C 0.51381(17) 0.46485(17) 0.19977(12)
H1 H 0.46140 0.56810 0.17250
C2 C 0.45402(18) 0.69073(18) 0.39791(14)
H2 H 0.47400 0.79090 0.44260
H3 H 0.37050 0.70770 0.31520
C3 C 0.36281(18) 0.34777(18) 0.18693(13)
H4 H 0.29060 0.35130 0.09790
C4 C 0.62968(17) 0.62982(16) 0.37620(12)
C5 C 0.43453(19) 0.18502(17) 0.21433(13)
H5 H 0.50280 0.17760 0.30430
C6 C 0.78544(17) 0.63266(17) 0.49368(12)
H6 H 0.77200 0.72690 0.54380
C7 C 0.55670(19) 0.15063(18) 0.12492(14)
H7 H 0.48600 0.15160 0.03540
C8 C 0.94544(17) 0.65734(17) 0.43497(13)
H8 H 0.98370 0.55710 0.40420
C9 C 0.70462(19) 0.27055(18) 0.14033(13)
H9 H 0.78320 0.26210 0.22710
C10 C 0.87071(17) 0.76257(17) 0.32317(13)
H10 H 0.88700 0.87210 0.35200
C11 C 0.8158(2) 0.2513(2) 0.04128(14)
H11 H 0.91640 0.32470 0.05930
H12 H 0.86530 0.14560 0.04670
C12 C 0.95158(19) 0.74155(19) 0.20920(14)
H13 H 0.88060 0.80030 0.13690
H14 H 1.07330 0.78470 0.22880
O1 O 0.60841(13) 0.47474(12) 0.32912(9)
O2 O 0.37776(14) 0.58427(15) 0.47147(10)
H15 H 0.34190 0.50590 0.42760
O3 O 0.24992(14) 0.38693(14) 0.27066(10)
H16 H 0.16490 0.44110 0.23170
O4 O 0.68162(12) 0.72862(13) 0.28766(9)
O5 O 0.29479(17) 0.07307(15) 0.19113(11)
H17 H 0.26260 0.05490 0.25880
O6 O 0.79722(14) 0.50475(14) 0.57543(9)
H18 H 0.81670 0.42480 0.53700
O7 O 0.64472(17) 0.00705(15) 0.15076(13)
H19 H 0.56940 -0.06290 0.15020
O8 O 1.09052(13) 0.72786(15) 0.52139(10)
H20 H 1.18560 0.68350 0.51690
O9 O 0.63140(14) 0.42421(13) 0.12189(9)
O10 O 0.71283(16) 0.27749(15) -0.08332(10)
H21 H 0.71670 0.37140 -0.10120
O11 O 0.95925(14) 0.58346(15) 0.17275(11)
H22 H 0.85640 0.54590 0.15650

loop_
_atom_type_symbol
_atom_type_radius_bond
C 0.68
H 0.23
O 0.68
